data_4505249
loop_
_publ_author_name
'Hao, Xiang'
'Siegler, Maxime A.'
'Parkin, Sean'
'Brock, Carolyn Pratt'

_publ_section_title
;
 [M(H2O)2(15-crown-5)](NO3)2:&#x2009; A System Rich in Polymorphic and
 Modulated Phases&#x2020;
;
_journal_issue 6
_journal_name_full 'Crystal Growth &amp; Design'
_journal_page_first 2225
_journal_paper_doi 10.1021/cg050312j
_journal_volume 5
_journal_year 2005
_chemical_formula_moiety '(C10 H24 O7 Fe 2+), 2(N O3 1-)'
_chemical_formula_sum 'C10 H24 Fe N2 O13'
_chemical_formula_weight 436.16
_chemical_name_systematic
;
 diaqua(15-crown-5)iron(II) nitrate
;
_space_group_IT_number 14
_symmetry_cell_setting monoclinic
_symmetry_space_group_name_Hall '-P 2ybc'
_symmetry_space_group_name_H-M 'P 1 21/c 1'
_atom_sites_solution_hydrogens geom
_atom_sites_solution_primary direct
_atom_sites_solution_secondary difmap
_audit_creation_method SHELXL-97
_cell_angle_alpha 90.00
_cell_angle_beta 96.23(1)
_cell_angle_gamma 90.00
_cell_formula_units_Z 12
_cell_length_a 14.664(2)
_cell_length_b 14.192(2)
_cell_length_c 25.991(3)
_cell_measurement_reflns_used 12810
_cell_measurement_temperature 263(2)
_cell_measurement_theta_max 27.48
_cell_measurement_theta_min 1.00
_cell_volume 5377.1(12)
_computing_cell_refinement 'DENZO-SMN (Nonius, 1997)'
_computing_data_collection 'COLLECT (Nonius, 1997)'
_computing_data_reduction 'DENZO-SMN (Nonius, 1997)'
_computing_molecular_graphics 'XP in SHELXTL (Bruker, 1995)'
_computing_publication_material 'SHELX-97 and local procedures'
_computing_structure_refinement 'SHELXL-97 (Sheldrick, 1997)'
_computing_structure_solution 'SHELXS-97 (Sheldrick, 1990)'
_diffrn_ambient_temperature 263(2)
_diffrn_detector_area_resol_mean 18
_diffrn_measured_fraction_theta_full 0.999
_diffrn_measured_fraction_theta_max 0.999
_diffrn_measurement_device_type 'Nonius KappaCCD diffractometer'
_diffrn_measurement_method '\w scans at fixed \c = 55\%'
_diffrn_radiation_monochromator graphite
_diffrn_radiation_source 'fine-focus sealed tube'
_diffrn_radiation_type MoK\a
_diffrn_radiation_wavelength 0.71073
_diffrn_reflns_av_R_equivalents 0.0282
_diffrn_reflns_av_sigmaI/netI 0.0426
_diffrn_reflns_limit_h_max 17
_diffrn_reflns_limit_h_min -17
_diffrn_reflns_limit_k_max 16
_diffrn_reflns_limit_k_min -16
_diffrn_reflns_limit_l_max 30
_diffrn_reflns_limit_l_min -30
_diffrn_reflns_number 18490
_diffrn_reflns_theta_full 25.00
_diffrn_reflns_theta_max 25.00
_diffrn_reflns_theta_min 1.40
_exptl_absorpt_coefficient_mu 0.911
_exptl_absorpt_correction_T_max 0.9144
_exptl_absorpt_correction_T_min 0.7717
_exptl_absorpt_correction_type multi-scan
_exptl_absorpt_process_details 'Scalepack (Otwinowski & Minor, 1997)'
_exptl_crystal_colour colourless
_exptl_crystal_density_diffrn 1.616
_exptl_crystal_density_method 'not measured'
_exptl_crystal_description block
_exptl_crystal_F_000 2736
_exptl_crystal_size_max 0.30
_exptl_crystal_size_mid 0.10
_exptl_crystal_size_min 0.10
_refine_diff_density_max 0.550
_refine_diff_density_min -0.376
_refine_diff_density_rms 0.052
_refine_ls_extinction_method none
_refine_ls_goodness_of_fit_ref 0.968
_refine_ls_hydrogen_treatment constr
_refine_ls_matrix_type full
_refine_ls_number_parameters 703
_refine_ls_number_reflns 9457
_refine_ls_number_restraints 0
_refine_ls_restrained_S_all 0.968
_refine_ls_R_factor_all 0.0985
_refine_ls_R_factor_gt 0.0385
_refine_ls_shift/su_max 0.002
_refine_ls_shift/su_mean 0.000
_refine_ls_structure_factor_coef Fsqd
_refine_ls_weighting_details 'calc w=1/[\s^2^(Fo^2^)+(0.0596P)^2^+0.0000P] where P=(Fo^2^+2Fc^2^)/3'
_refine_ls_weighting_scheme calc
_refine_ls_wR_factor_gt 0.0958
_refine_ls_wR_factor_ref 0.1213
_reflns_number_gt 4626
_reflns_number_total 9457
_reflns_threshold_expression >2\s(I)
_cod_data_source_file cg050312jsi20050701_021824.cif
_cod_data_source_block k05196
_cod_original_cell_volume 5377.0(12)
_cod_original_sg_symbol_H-M 'P 21/c'
_cod_database_code 4505249

loop_
_symmetry_equiv_pos_as_xyz
'x, y, z'
'-x, y+1/2, -z+1/2'
'-x, -y, -z'
'x, -y-1/2, z-1/2'

loop_
_atom_site_label
_atom_site_type_symbol
_atom_site_fract_x
_atom_site_fract_y
_atom_site_fract_z
_atom_site_U_iso_or_equiv
_atom_site_adp_type
_atom_site_occupancy
_atom_site_symmetry_multiplicity
_atom_site_calc_flag
_atom_site_refinement_flags
Fe1_1 Fe 0.25706(2) 0.50014(2) 0.008533(13) 0.03053(14) Uani 1 1 d .
O1_1 O 0.37676(12) 0.53207(13) -0.03509(6) 0.0359(5) Uani 1 1 d .
O2_1 O 0.34272(12) 0.60465(13) 0.05481(7) 0.0389(5) Uani 1 1 d .
O3_1 O 0.20466(13) 0.50736(13) 0.08622(7) 0.0415(5) Uani 1 1 d .
O4_1 O 0.12273(13) 0.42621(14) 0.00077(7) 0.0504(6) Uani 1 1 d .
O5_1 O 0.23416(13) 0.43381(13) -0.06746(7) 0.0467(5) Uani 1 1 d .
O6_1 O 0.32395(13) 0.37922(13) 0.03694(6) 0.0501(6) Uani 1 1 d .
H6W1_1 H 0.3372 0.3342 0.0193 0.075 Uiso 1 1 d .
H6W2_1 H 0.3490 0.3691 0.0657 0.075 Uiso 1 1 d .
O7_1 O 0.19080(13) 0.61934(13) -0.02226(7) 0.0502(6) Uani 1 1 d .
H7W1_1 H 0.1783 0.6696 -0.0097 0.075 Uiso 1 1 d .
H7W2_1 H 0.1589 0.6158 -0.0501 0.075 Uiso 1 1 d .
C1_1 C 0.4245(2) 0.6172(2) -0.01752(11) 0.0495(9) Uani 1 1 d .
H1A_1 H 0.3897 0.6723 -0.0300 0.059 Uiso 1 1 calc R
H1B_1 H 0.4843 0.6198 -0.0301 0.059 Uiso 1 1 calc R
C2_1 C 0.43420(19) 0.6139(2) 0.04035(11) 0.0494(9) Uani 1 1 d .
H2A_1 H 0.4716 0.5606 0.0529 0.059 Uiso 1 1 calc R
H2B_1 H 0.4627 0.6712 0.0547 0.059 Uiso 1 1 calc R
C3_1 C 0.33697(19) 0.5972(2) 0.10942(10) 0.0432(8) Uani 1 1 d .
H3A_1 H 0.3630 0.6527 0.1273 0.052 Uiso 1 1 calc R
H3B_1 H 0.3698 0.5421 0.1235 0.052 Uiso 1 1 calc R
C4_1 C 0.23698(19) 0.5891(2) 0.11538(10) 0.0438(8) Uani 1 1 d .
H4A_1 H 0.2278 0.5817 0.1515 0.053 Uiso 1 1 calc R
H4B_1 H 0.2044 0.6450 0.1020 0.053 Uiso 1 1 calc R
C5_1 C 0.1069(2) 0.4951(2) 0.08191(12) 0.0582(10) Uani 1 1 d .
H5A_1 H 0.0761 0.5499 0.0659 0.070 Uiso 1 1 calc R
H5B_1 H 0.0864 0.4860 0.1158 0.070 Uiso 1 1 calc R
C6_1 C 0.0864(2) 0.4093(2) 0.04888(12) 0.0647(10) Uani 1 1 d .
H6A_1 H 0.1149 0.3541 0.0657 0.078 Uiso 1 1 calc R
H6B_1 H 0.0207 0.3988 0.0431 0.078 Uiso 1 1 calc R
C7_1 C 0.1175(2) 0.3495(2) -0.03433(12) 0.0591(10) Uani 1 1 d .
H7A_1 H 0.0541 0.3302 -0.0424 0.071 Uiso 1 1 calc R
H7B_1 H 0.1520 0.2965 -0.0189 0.071 Uiso 1 1 calc R
C8_1 C 0.1554(2) 0.3789(2) -0.08194(11) 0.0546(9) Uani 1 1 d .
H8A_1 H 0.1715 0.3240 -0.1013 0.065 Uiso 1 1 calc R
H8B_1 H 0.1105 0.4155 -0.1036 0.065 Uiso 1 1 calc R
C9_1 C 0.30358(19) 0.4381(2) -0.10115(9) 0.0410(8) Uani 1 1 d .
H9A_1 H 0.2768 0.4357 -0.1369 0.049 Uiso 1 1 calc R
H9B_1 H 0.3457 0.3856 -0.0948 0.049 Uiso 1 1 calc R
C10_1 C 0.35290(19) 0.5299(2) -0.09016(10) 0.0434(8) Uani 1 1 d .
H10A_1 H 0.4075 0.5330 -0.1081 0.052 Uiso 1 1 calc R
H10B_1 H 0.3134 0.5826 -0.1012 0.052 Uiso 1 1 calc R
Fe2_2 Fe 0.24731(3) 0.49885(3) 0.329384(13) 0.03128(13) Uani 1 1 d .
O1_2 O 0.12372(12) 0.47247(13) 0.37046(7) 0.0411(5) Uani 1 1 d .
O2_2 O 0.15971(13) 0.39551(13) 0.28188(7) 0.0416(5) Uani 1 1 d .
O3_2 O 0.30181(13) 0.48847(13) 0.25245(7) 0.0429(5) Uani 1 1 d .
O4_2 O 0.38445(13) 0.56854(13) 0.33820(7) 0.0475(6) Uani 1 1 d .
O5_2 O 0.26965(14) 0.56363(15) 0.40565(7) 0.0533(6) Uani 1 1 d .
O6_2 O 0.18701(14) 0.62296(13) 0.30038(7) 0.0510(6) Uani 1 1 d .
H6W1_2 H 0.1717 0.6651 0.3186 0.077 Uiso 1 1 d .
H6W2_2 H 0.1538 0.6262 0.2735 0.077 Uiso 1 1 d .
O7_2 O 0.30842(13) 0.37727(13) 0.36071(7) 0.0502(6) Uani 1 1 d .
H7W1_2 H 0.3437 0.3813 0.3874 0.075 Uiso 1 1 d .
H7W2_2 H 0.3199 0.3272 0.3475 0.075 Uiso 1 1 d .
C1_2 C 0.0742(2) 0.3899(2) 0.35274(11) 0.0520(9) Uani 1 1 d .
H1A_2 H 0.0133 0.3906 0.3640 0.062 Uiso 1 1 calc R
H1B_2 H 0.1060 0.3339 0.3665 0.062 Uiso 1 1 calc R
C2_2 C 0.0680(2) 0.3901(2) 0.29475(11) 0.0526(9) Uani 1 1 d .
H2A_2 H 0.0386 0.3330 0.2808 0.063 Uiso 1 1 calc R
H2B_2 H 0.0327 0.4439 0.2808 0.063 Uiso 1 1 calc R
C3_2 C 0.1685(2) 0.4008(2) 0.22759(10) 0.0473(8) Uani 1 1 d .
H3A_2 H 0.1364 0.4555 0.2124 0.057 Uiso 1 1 calc R
H3B_2 H 0.1432 0.3448 0.2100 0.057 Uiso 1 1 calc R
C4_2 C 0.2693(2) 0.4082(2) 0.22316(10) 0.0461(8) Uani 1 1 d .
H4A_2 H 0.3007 0.3519 0.2367 0.055 Uiso 1 1 calc R
H4B_2 H 0.2802 0.4157 0.1872 0.055 Uiso 1 1 calc R
C5_2 C 0.3993(2) 0.4997(2) 0.25763(11) 0.0562(9) Uani 1 1 d .
H5A_2 H 0.4207 0.5079 0.2239 0.067 Uiso 1 1 calc R
H5B_2 H 0.4289 0.4446 0.2740 0.067 Uiso 1 1 calc R
C6_2 C 0.4206(2) 0.5846(2) 0.29015(11) 0.0579(10) Uani 1 1 d .
H6A_2 H 0.4864 0.5944 0.2958 0.069 Uiso 1 1 calc R
H6B_2 H 0.3926 0.6400 0.2732 0.069 Uiso 1 1 calc R
C7_2 C 0.3883(2) 0.6466(2) 0.37273(11) 0.0562(9) Uani 1 1 d .
H7A_2 H 0.3534 0.6989 0.3566 0.067 Uiso 1 1 calc R
H7B_2 H 0.4513 0.6668 0.3810 0.067 Uiso 1 1 calc R
C8_2 C 0.3493(2) 0.6176(2) 0.42047(11) 0.0531(9) Uani 1 1 d .
H8A_2 H 0.3936 0.5804 0.4422 0.064 Uiso 1 1 calc R
H8B_2 H 0.3338 0.6727 0.4398 0.064 Uiso 1 1 calc R
C9_2 C 0.1983(2) 0.5648(2) 0.43770(10) 0.0447(8) Uani 1 1 d .
H9A_2 H 0.1600 0.6200 0.4306 0.054 Uiso 1 1 calc R
H9B_2 H 0.2230 0.5657 0.4739 0.054 Uiso 1 1 calc R
C10_2 C 0.1442(2) 0.4769(2) 0.42545(11) 0.0520(9) Uani 1 1 d .
H10A_2 H 0.1795 0.4222 0.4379 0.062 Uiso 1 1 calc R
H10B_2 H 0.0880 0.4783 0.4419 0.062 Uiso 1 1 calc R
Fe3_3 Fe 0.24641(3) 0.50049(3) 0.662798(13) 0.03097(13) Uani 1 1 d .
O1_3 O 0.12639(12) 0.46635(13) 0.70624(7) 0.0410(5) Uani 1 1 d .
O2_3 O 0.16351(13) 0.39302(13) 0.61737(7) 0.0434(5) Uani 1 1 d .
O3_3 O 0.29641(13) 0.49536(13) 0.58461(7) 0.0441(5) Uani 1 1 d .
O4_3 O 0.37795(13) 0.58098(14) 0.66836(7) 0.0510(6) Uani 1 1 d .
O5_3 O 0.26906(14) 0.56604(14) 0.73876(7) 0.0526(6) Uani 1 1 d .
O6_3 O 0.17606(14) 0.61862(13) 0.63350(7) 0.0510(6) Uani 1 1 d .
H6W1_3 H 0.1588 0.6632 0.6498 0.076 Uiso 1 1 d .
H6W2_3 H 0.1541 0.6263 0.6038 0.076 Uiso 1 1 d .
O7_3 O 0.31859(13) 0.38467(14) 0.69367(7) 0.0509(6) Uani 1 1 d .
H7W1_3 H 0.3335 0.3394 0.6772 0.076 Uiso 1 1 d .
H7W2_3 H 0.3505 0.3837 0.7211 0.076 Uiso 1 1 d .
C1_3 C 0.0815(2) 0.3805(2) 0.68939(11) 0.0567(9) Uani 1 1 d .
H1A_3 H 0.0214 0.3770 0.7015 0.068 Uiso 1 1 calc R
H1B_3 H 0.1173 0.3267 0.7028 0.068 Uiso 1 1 calc R
C2_3 C 0.0730(2) 0.3811(2) 0.63124(11) 0.0586(10) Uani 1 1 d .
H2A_3 H 0.0470 0.3222 0.6176 0.070 Uiso 1 1 calc R
H2B_3 H 0.0339 0.4325 0.6177 0.070 Uiso 1 1 calc R
C3_3 C 0.1696(2) 0.3972(2) 0.56299(10) 0.0494(9) Uani 1 1 d .
H3A_3 H 0.1334 0.4491 0.5475 0.059 Uiso 1 1 calc R
H3B_3 H 0.1475 0.3391 0.5464 0.059 Uiso 1 1 calc R
C4_3 C 0.26949(19) 0.4114(2) 0.55689(10) 0.0467(9) Uani 1 1 d .
H4A_3 H 0.3054 0.3582 0.5710 0.056 Uiso 1 1 calc R
H4B_3 H 0.2783 0.4181 0.5206 0.056 Uiso 1 1 calc R
C5_3 C 0.3915(2) 0.5173(2) 0.58633(12) 0.0636(10) Uani 1 1 d .
H5A_3 H 0.4077 0.5297 0.5518 0.076 Uiso 1 1 calc R
H5B_3 H 0.4285 0.4652 0.6010 0.076 Uiso 1 1 calc R
C6_3 C 0.4075(2) 0.6025(2) 0.61928(11) 0.0651(11) Uani 1 1 d .
H6A_3 H 0.4721 0.6189 0.6232 0.078 Uiso 1 1 calc R
H6B_3 H 0.3730 0.6555 0.6036 0.078 Uiso 1 1 calc R
C7_3 C 0.3778(2) 0.6583(2) 0.70329(11) 0.0588(10) Uani 1 1 d .
H7A_3 H 0.3376 0.7076 0.6882 0.071 Uiso 1 1 calc R
H7B_3 H 0.4393 0.6839 0.7101 0.071 Uiso 1 1 calc R
C8_3 C 0.3454(2) 0.6248(2) 0.75217(11) 0.0568(10) Uani 1 1 d .
H8A_3 H 0.3937 0.5899 0.7724 0.068 Uiso 1 1 calc R
H8B_3 H 0.3281 0.6778 0.7725 0.068 Uiso 1 1 calc R
C9_3 C 0.19830(19) 0.5641(2) 0.77151(10) 0.0421(8) Uani 1 1 d .
H9A_3 H 0.1566 0.6166 0.7639 0.050 Uiso 1 1 calc R
H9B_3 H 0.2237 0.5681 0.8075 0.050 Uiso 1 1 calc R
C10_3 C 0.1489(2) 0.4719(2) 0.76112(10) 0.0484(9) Uani 1 1 d .
H10A_3 H 0.1880 0.4196 0.7734 0.058 Uiso 1 1 calc R
H10B_3 H 0.0936 0.4701 0.7785 0.058 Uiso 1 1 calc R
N1_4 N 0.09642(19) 0.67930(19) -0.14321(9) 0.0431(7) Uani 1 1 d .
O8_4 O 0.09005(15) 0.60566(15) -0.11818(8) 0.0602(7) Uani 1 1 d .
O9_4 O 0.16675(17) 0.72858(16) -0.13275(8) 0.0692(7) Uani 1 1 d .
O10_4 O 0.03926(16) 0.70285(17) -0.17842(9) 0.0770(8) Uani 1 1 d .
N2_5 N 0.07712(18) 0.68395(19) 0.18175(10) 0.0414(7) Uani 1 1 d .
O8_5 O 0.06324(18) 0.61179(17) 0.20628(9) 0.0778(8) Uani 1 1 d .
O9_5 O 0.14105(15) 0.73631(16) 0.19955(8) 0.0661(7) Uani 1 1 d .
O10_5 O 0.03325(16) 0.70346(16) 0.14039(8) 0.0737(8) Uani 1 1 d .
N3_6 N 0.08068(19) 0.68496(19) 0.51440(10) 0.0443(7) Uani 1 1 d .
O8_6 O 0.05447(18) 0.61148(17) 0.53265(10) 0.0859(9) Uani 1 1 d .
O9_6 O 0.15496(16) 0.71934(16) 0.53407(8) 0.0663(7) Uani 1 1 d .
O10_6 O 0.03904(15) 0.72308(16) 0.47656(8) 0.0663(7) Uani 1 1 d .
N4_7 N 0.42674(18) 0.31348(18) 0.15654(9) 0.0414(7) Uani 1 1 d .
O8_7 O 0.45223(18) 0.38493(16) 0.13595(9) 0.0836(8) Uani 1 1 d .
O9_7 O 0.35659(15) 0.27244(16) 0.13544(8) 0.0647(7) Uani 1 1 d .
O10_7 O 0.46429(14) 0.28228(15) 0.19751(8) 0.0625(7) Uani 1 1 d .
N5_8 N 0.41221(18) 0.31909(18) 0.48073(9) 0.0408(7) Uani 1 1 d .
O8_8 O 0.41826(15) 0.39120(15) 0.45407(8) 0.0603(7) Uani 1 1 d .
O9_8 O 0.34756(16) 0.26354(15) 0.46859(8) 0.0630(7) Uani 1 1 d .
O10_8 O 0.46561(16) 0.30328(16) 0.51957(9) 0.0744(8) Uani 1 1 d .
N6_9 N 0.40493(19) 0.31998(19) 0.81417(9) 0.0416(7) Uani 1 1 d .
O8_9 O 0.42165(17) 0.39310(17) 0.79095(9) 0.0725(8) Uani 1 1 d .
O9_9 O 0.32813(15) 0.28266(15) 0.80240(8) 0.0591(6) Uani 1 1 d .
O10_9 O 0.45854(15) 0.28602(16) 0.84847(8) 0.0683(7) Uani 1 1 d .

loop_
_atom_site_aniso_label
_atom_site_aniso_U_11
_atom_site_aniso_U_22
_atom_site_aniso_U_33
_atom_site_aniso_U_23
_atom_site_aniso_U_13
_atom_site_aniso_U_12
Fe1_1 0.0300(3) 0.0319(3) 0.0298(2) -0.0023(2) 0.00400(19) -0.0001(2)
O1_1 0.0360(12) 0.0388(12) 0.0334(10) 0.0007(9) 0.0063(9) -0.0043(10)
O2_1 0.0357(12) 0.0440(13) 0.0374(11) -0.0046(10) 0.0063(10) -0.0028(10)
O3_1 0.0407(13) 0.0472(14) 0.0382(11) -0.0083(10) 0.0118(10) -0.0053(11)
O4_1 0.0501(14) 0.0590(15) 0.0445(12) -0.0103(11) 0.0159(11) -0.0186(11)
O5_1 0.0426(13) 0.0580(15) 0.0411(12) -0.0165(10) 0.0116(10) -0.0143(11)
O6_1 0.0732(16) 0.0415(14) 0.0346(11) -0.0004(10) 0.0020(11) 0.0199(12)
O7_1 0.0593(14) 0.0452(14) 0.0433(11) -0.0023(10) -0.0061(10) 0.0207(11)
C1_1 0.047(2) 0.048(2) 0.057(2) -0.0062(17) 0.0185(16) -0.0194(17)
C2_1 0.0340(19) 0.054(2) 0.059(2) -0.0117(17) 0.0001(16) -0.0089(16)
C3_1 0.057(2) 0.0365(19) 0.0351(17) -0.0095(14) -0.0011(15) -0.0051(16)
C4_1 0.056(2) 0.045(2) 0.0314(16) -0.0062(15) 0.0090(16) 0.0022(17)
C5_1 0.047(2) 0.085(3) 0.0472(19) -0.0130(19) 0.0236(16) -0.013(2)
C6_1 0.060(2) 0.081(3) 0.058(2) -0.014(2) 0.0295(18) -0.033(2)
C7_1 0.063(2) 0.056(2) 0.059(2) -0.0139(19) 0.0103(18) -0.031(2)
C8_1 0.058(2) 0.053(2) 0.052(2) -0.0113(17) 0.0016(18) -0.0177(19)
C9_1 0.044(2) 0.053(2) 0.0260(15) -0.0042(15) 0.0042(14) 0.0072(17)
C10_1 0.043(2) 0.052(2) 0.0367(17) 0.0087(15) 0.0106(15) -0.0061(17)
Fe2_2 0.0302(2) 0.0304(3) 0.0339(2) -0.00250(18) 0.00650(18) -0.00056(18)
O1_2 0.0387(12) 0.0484(13) 0.0368(11) -0.0017(10) 0.0072(9) -0.0067(10)
O2_2 0.0393(13) 0.0466(13) 0.0388(12) -0.0057(10) 0.0042(10) -0.0022(10)
O3_2 0.0421(13) 0.0454(14) 0.0427(11) -0.0091(10) 0.0107(10) -0.0033(11)
O4_2 0.0459(13) 0.0503(14) 0.0478(13) -0.0059(11) 0.0120(10) -0.0105(11)
O5_2 0.0476(14) 0.0665(16) 0.0477(13) -0.0231(11) 0.0141(11) -0.0173(12)
O6_2 0.0697(15) 0.0431(14) 0.0395(12) -0.0024(10) 0.0025(11) 0.0199(12)
O7_2 0.0632(15) 0.0405(13) 0.0440(12) -0.0070(10) -0.0075(11) 0.0164(11)
C1_2 0.0386(19) 0.061(2) 0.058(2) -0.0049(18) 0.0127(16) -0.0160(18)
C2_2 0.044(2) 0.061(2) 0.053(2) -0.0079(17) 0.0055(17) -0.0138(18)
C3_2 0.066(2) 0.040(2) 0.0358(17) -0.0086(15) 0.0013(16) -0.0016(17)
C4_2 0.059(2) 0.045(2) 0.0359(17) -0.0057(15) 0.0119(16) 0.0069(17)
C5_2 0.046(2) 0.074(3) 0.050(2) -0.0078(19) 0.0173(17) -0.0103(19)
C6_2 0.049(2) 0.073(3) 0.055(2) -0.0038(19) 0.0202(18) -0.0171(19)
C7_2 0.057(2) 0.055(2) 0.057(2) -0.0162(18) 0.0101(18) -0.0163(19)
C8_2 0.052(2) 0.051(2) 0.055(2) -0.0164(17) 0.0035(18) -0.0132(18)
C9_2 0.051(2) 0.053(2) 0.0326(17) -0.0035(15) 0.0145(15) 0.0070(18)
C10_2 0.056(2) 0.066(2) 0.0354(17) 0.0036(16) 0.0099(16) -0.0068(19)
Fe3_3 0.0289(2) 0.0324(3) 0.0319(2) -0.00290(18) 0.00483(17) 0.00008(18)
O1_3 0.0384(12) 0.0465(13) 0.0388(11) 0.0001(10) 0.0073(10) -0.0063(10)
O2_3 0.0425(13) 0.0491(14) 0.0386(12) -0.0060(10) 0.0043(10) -0.0042(11)
O3_3 0.0420(13) 0.0484(14) 0.0431(11) -0.0066(11) 0.0099(10) -0.0015(11)
O4_3 0.0489(13) 0.0607(15) 0.0447(13) -0.0064(11) 0.0119(11) -0.0126(11)
O5_3 0.0476(13) 0.0657(16) 0.0457(12) -0.0210(11) 0.0114(11) -0.0177(12)
O6_3 0.0663(15) 0.0487(14) 0.0369(11) 0.0013(10) 0.0007(10) 0.0240(12)
O7_3 0.0574(14) 0.0523(14) 0.0408(12) -0.0036(10) -0.0048(10) 0.0224(11)
C1_3 0.054(2) 0.053(2) 0.065(2) -0.0127(18) 0.0160(18) -0.0209(18)
C2_3 0.048(2) 0.070(3) 0.058(2) -0.0150(19) 0.0084(18) -0.0227(19)
C3_3 0.059(2) 0.052(2) 0.0350(17) -0.0121(15) -0.0039(16) -0.0013(18)
C4_3 0.055(2) 0.051(2) 0.0341(17) -0.0044(15) 0.0046(16) 0.0138(18)
C5_3 0.052(2) 0.086(3) 0.056(2) -0.012(2) 0.0219(18) -0.016(2)
C6_3 0.061(2) 0.084(3) 0.054(2) -0.005(2) 0.0200(19) -0.027(2)
C7_3 0.066(2) 0.059(2) 0.053(2) -0.0104(18) 0.0101(18) -0.022(2)
C8_3 0.054(2) 0.060(2) 0.055(2) -0.0161(18) 0.0009(18) -0.0184(19)
C9_3 0.045(2) 0.053(2) 0.0294(16) -0.0025(15) 0.0093(15) 0.0051(17)
C10_3 0.053(2) 0.057(2) 0.0364(18) 0.0065(16) 0.0100(16) -0.0006(18)
N1_4 0.0503(19) 0.0431(19) 0.0363(15) -0.0033(14) 0.0066(14) 0.0056(16)
O8_4 0.0746(17) 0.0481(15) 0.0580(15) 0.0142(12) 0.0074(13) -0.0141(13)
O9_4 0.0850(18) 0.0629(18) 0.0579(15) 0.0034(12) -0.0001(13) -0.0296(15)
O10_4 0.0713(17) 0.087(2) 0.0675(16) 0.0053(14) -0.0158(14) 0.0296(15)
N2_5 0.0448(18) 0.0347(18) 0.0455(16) -0.0034(14) 0.0091(14) 0.0052(14)
O8_5 0.104(2) 0.0481(17) 0.0868(18) 0.0168(14) 0.0341(16) -0.0103(15)
O9_5 0.0729(17) 0.0714(18) 0.0523(14) -0.0070(12) -0.0007(13) -0.0244(14)
O10_5 0.0754(18) 0.0770(18) 0.0617(16) 0.0003(13) -0.0241(14) 0.0139(14)
N3_6 0.053(2) 0.0384(19) 0.0437(17) -0.0015(14) 0.0163(15) 0.0005(16)
O8_6 0.103(2) 0.0560(18) 0.105(2) 0.0214(15) 0.0377(17) -0.0174(16)
O9_6 0.0691(17) 0.0737(18) 0.0524(14) -0.0031(12) -0.0101(13) -0.0188(14)
O10_6 0.0592(16) 0.0755(18) 0.0611(15) 0.0104(13) -0.0070(13) 0.0112(13)
N4_7 0.0478(18) 0.0372(18) 0.0406(16) -0.0016(13) 0.0114(14) 0.0001(15)
O8_7 0.110(2) 0.0525(17) 0.0949(19) 0.0198(15) 0.0404(16) -0.0182(16)
O9_7 0.0693(17) 0.0724(18) 0.0488(14) -0.0076(12) -0.0098(12) -0.0212(14)
O10_7 0.0626(16) 0.0626(16) 0.0576(14) 0.0073(12) -0.0150(12) 0.0045(13)
N5_8 0.0469(18) 0.0377(18) 0.0390(16) -0.0045(13) 0.0095(14) 0.0041(15)
O8_8 0.0743(17) 0.0496(16) 0.0575(14) 0.0131(12) 0.0086(12) -0.0189(13)
O9_8 0.0834(18) 0.0526(16) 0.0502(13) 0.0024(11) -0.0058(13) -0.0291(14)
O10_8 0.0681(17) 0.0703(18) 0.0774(17) 0.0056(14) -0.0261(14) 0.0123(14)
N6_9 0.0504(19) 0.0375(18) 0.0381(15) -0.0049(13) 0.0102(14) 0.0007(15)
O8_9 0.095(2) 0.0530(17) 0.0715(16) 0.0127(14) 0.0194(14) -0.0219(15)
O9_9 0.0625(16) 0.0564(16) 0.0548(14) 0.0021(11) -0.0098(12) -0.0132(13)
O10_9 0.0563(16) 0.0800(19) 0.0652(15) 0.0084(13) -0.0097(13) 0.0142(13)

loop_
_atom_type_symbol
_atom_type_description
_atom_type_scat_dispersion_real
_atom_type_scat_dispersion_imag
_atom_type_scat_source
C C 0.0033 0.0016 'International Tables Vol C Tables 4.2.6.8 and 6.1.1.4'
H H 0.0000 0.0000 'International Tables Vol C Tables 4.2.6.8 and 6.1.1.4'
N N 0.0061 0.0033 'International Tables Vol C Tables 4.2.6.8 and 6.1.1.4'
O O 0.0106 0.0060 'International Tables Vol C Tables 4.2.6.8 and 6.1.1.4'
Fe Fe 0.3463 0.8444 'International Tables Vol C Tables 4.2.6.8 and 6.1.1.4'

loop_
_geom_angle_atom_site_label_1
_geom_angle_atom_site_label_2
_geom_angle_atom_site_label_3
_geom_angle
O7_1 Fe1_1 O6_1 178.12(6)
O7_1 Fe1_1 O5_1 89.02(7)
O6_1 Fe1_1 O5_1 89.18(7)
O7_1 Fe1_1 O2_1 82.95(7)
O6_1 Fe1_1 O2_1 98.19(7)
O5_1 Fe1_1 O2_1 143.53(7)
O7_1 Fe1_1 O4_1 88.65(8)
O6_1 Fe1_1 O4_1 91.26(8)
O5_1 Fe1_1 O4_1 70.50(7)
O2_1 Fe1_1 O4_1 144.22(7)
O7_1 Fe1_1 O1_1 89.98(7)
O6_1 Fe1_1 O1_1 88.93(7)
O5_1 Fe1_1 O1_1 71.37(7)
O2_1 Fe1_1 O1_1 73.11(7)
O4_1 Fe1_1 O1_1 141.86(7)
O7_1 Fe1_1 O3_1 96.82(7)
O6_1 Fe1_1 O3_1 84.96(7)
O5_1 Fe1_1 O3_1 143.34(7)
O2_1 Fe1_1 O3_1 73.10(7)
O4_1 Fe1_1 O3_1 73.49(7)
O1_1 Fe1_1 O3_1 144.36(7)
C10_1 O1_1 C1_1 112.9(2)
C10_1 O1_1 Fe1_1 112.41(15)
C1_1 O1_1 Fe1_1 112.89(15)
C3_1 O2_1 C2_1 115.0(2)
C3_1 O2_1 Fe1_1 113.44(15)
C2_1 O2_1 Fe1_1 114.19(15)
C5_1 O3_1 C4_1 114.1(2)
C5_1 O3_1 Fe1_1 111.20(15)
C4_1 O3_1 Fe1_1 112.73(15)
C7_1 O4_1 C6_1 115.8(2)
C7_1 O4_1 Fe1_1 114.00(17)
C6_1 O4_1 Fe1_1 114.21(17)
C8_1 O5_1 C9_1 118.8(2)
C8_1 O5_1 Fe1_1 121.43(17)
C9_1 O5_1 Fe1_1 119.46(15)
Fe1_1 O6_1 H6W1_1 125.25(15)
Fe1_1 O6_1 H6W2_1 128.80(16)
H6W1_1 O6_1 H6W2_1 105.3(2)
Fe1_1 O7_1 H7W1_1 132.75(16)
Fe1_1 O7_1 H7W2_1 119.40(16)
H7W1_1 O7_1 H7W2_1 106.0(2)
O1_1 C1_1 C2_1 106.4(2)
O1_1 C1_1 H1A_1 110.5
C2_1 C1_1 H1A_1 110.5
O1_1 C1_1 H1B_1 110.5
C2_1 C1_1 H1B_1 110.5
H1A_1 C1_1 H1B_1 108.6
O2_1 C2_1 C1_1 106.0(2)
O2_1 C2_1 H2A_1 110.5
C1_1 C2_1 H2A_1 110.5
O2_1 C2_1 H2B_1 110.5
C1_1 C2_1 H2B_1 110.5
H2A_1 C2_1 H2B_1 108.7
O2_1 C3_1 C4_1 105.8(2)
O2_1 C3_1 H3A_1 110.6
C4_1 C3_1 H3A_1 110.6
O2_1 C3_1 H3B_1 110.6
C4_1 C3_1 H3B_1 110.6
H3A_1 C3_1 H3B_1 108.7
O3_1 C4_1 C3_1 106.2(2)
O3_1 C4_1 H4A_1 110.5
C3_1 C4_1 H4A_1 110.5
O3_1 C4_1 H4B_1 110.5
C3_1 C4_1 H4B_1 110.5
H4A_1 C4_1 H4B_1 108.7
O3_1 C5_1 C6_1 106.2(2)
O3_1 C5_1 H5A_1 110.5
C6_1 C5_1 H5A_1 110.5
O3_1 C5_1 H5B_1 110.5
C6_1 C5_1 H5B_1 110.5
H5A_1 C5_1 H5B_1 108.7
O4_1 C6_1 C5_1 107.1(2)
O4_1 C6_1 H6A_1 110.3
C5_1 C6_1 H6A_1 110.3
O4_1 C6_1 H6B_1 110.3
C5_1 C6_1 H6B_1 110.3
H6A_1 C6_1 H6B_1 108.6
O4_1 C7_1 C8_1 109.0(2)
O4_1 C7_1 H7A_1 109.9
C8_1 C7_1 H7A_1 109.9
O4_1 C7_1 H7B_1 109.9
C8_1 C7_1 H7B_1 109.9
H7A_1 C7_1 H7B_1 108.3
O5_1 C8_1 C7_1 107.8(2)
O5_1 C8_1 H8A_1 110.1
C7_1 C8_1 H8A_1 110.1
O5_1 C8_1 H8B_1 110.1
C7_1 C8_1 H8B_1 110.1
H8A_1 C8_1 H8B_1 108.5
O5_1 C9_1 C10_1 106.5(2)
O5_1 C9_1 H9A_1 110.4
C10_1 C9_1 H9A_1 110.4
O5_1 C9_1 H9B_1 110.4
C10_1 C9_1 H9B_1 110.4
H9A_1 C9_1 H9B_1 108.6
O1_1 C10_1 C9_1 105.5(2)
O1_1 C10_1 H10A_1 110.6
C9_1 C10_1 H10A_1 110.6
O1_1 C10_1 H10B_1 110.6
C9_1 C10_1 H10B_1 110.6
H10A_1 C10_1 H10B_1 108.8
O7_2 Fe2_2 O6_2 178.07(7)
O7_2 Fe2_2 O5_2 88.73(7)
O6_2 Fe2_2 O5_2 89.34(8)
O7_2 Fe2_2 O4_2 88.98(8)
O6_2 Fe2_2 O4_2 90.28(8)
O5_2 Fe2_2 O4_2 71.00(7)
O7_2 Fe2_2 O2_2 82.44(7)
O6_2 Fe2_2 O2_2 99.19(7)
O5_2 Fe2_2 O2_2 143.30(8)
O4_2 Fe2_2 O2_2 143.76(7)
O7_2 Fe2_2 O1_2 90.65(7)
O6_2 Fe2_2 O1_2 88.86(8)
O5_2 Fe2_2 O1_2 71.65(7)
O4_2 Fe2_2 O1_2 142.65(7)
O2_2 Fe2_2 O1_2 72.90(7)
O7_2 Fe2_2 O3_2 96.62(7)
O6_2 Fe2_2 O3_2 84.88(7)
O5_2 Fe2_2 O3_2 143.95(8)
O4_2 Fe2_2 O3_2 73.47(7)
O2_2 Fe2_2 O3_2 72.68(7)
O1_2 Fe2_2 O3_2 143.47(7)
C1_2 O1_2 C10_2 113.8(2)
C1_2 O1_2 Fe2_2 113.20(16)
C10_2 O1_2 Fe2_2 112.15(16)
C2_2 O2_2 C3_2 115.0(2)
C2_2 O2_2 Fe2_2 114.03(16)
C3_2 O2_2 Fe2_2 113.75(16)
C4_2 O3_2 C5_2 114.4(2)
C4_2 O3_2 Fe2_2 113.55(16)
C5_2 O3_2 Fe2_2 111.03(16)
C7_2 O4_2 C6_2 115.8(2)
C7_2 O4_2 Fe2_2 112.53(17)
C6_2 O4_2 Fe2_2 113.41(17)
C9_2 O5_2 C8_2 118.5(2)
C9_2 O5_2 Fe2_2 119.77(17)
C8_2 O5_2 Fe2_2 120.98(17)
Fe2_2 O6_2 H6W1_2 123.20(15)
Fe2_2 O6_2 H6W2_2 123.71(17)
H6W1_2 O6_2 H6W2_2 106.6(2)
Fe2_2 O7_2 H7W1_2 118.67(15)
Fe2_2 O7_2 H7W2_2 131.45(15)
H7W1_2 O7_2 H7W2_2 106.1(2)
O1_2 C1_2 C2_2 107.2(2)
O1_2 C1_2 H1A_2 110.3
C2_2 C1_2 H1A_2 110.3
O1_2 C1_2 H1B_2 110.3
C2_2 C1_2 H1B_2 110.3
H1A_2 C1_2 H1B_2 108.5
O2_2 C2_2 C1_2 106.3(2)
O2_2 C2_2 H2A_2 110.5
C1_2 C2_2 H2A_2 110.5
O2_2 C2_2 H2B_2 110.5
C1_2 C2_2 H2B_2 110.5
H2A_2 C2_2 H2B_2 108.7
O2_2 C3_2 C4_2 105.9(2)
O2_2 C3_2 H3A_2 110.6
C4_2 C3_2 H3A_2 110.6
O2_2 C3_2 H3B_2 110.6
C4_2 C3_2 H3B_2 110.6
H3A_2 C3_2 H3B_2 108.7
O3_2 C4_2 C3_2 106.9(2)
O3_2 C4_2 H4A_2 110.3
C3_2 C4_2 H4A_2 110.3
O3_2 C4_2 H4B_2 110.3
C3_2 C4_2 H4B_2 110.3
H4A_2 C4_2 H4B_2 108.6
O3_2 C5_2 C6_2 106.9(2)
O3_2 C5_2 H5A_2 110.3
C6_2 C5_2 H5A_2 110.3
O3_2 C5_2 H5B_2 110.3
C6_2 C5_2 H5B_2 110.3
H5A_2 C5_2 H5B_2 108.6
O4_2 C6_2 C5_2 107.0(2)
O4_2 C6_2 H6A_2 110.3
C5_2 C6_2 H6A_2 110.3
O4_2 C6_2 H6B_2 110.3
C5_2 C6_2 H6B_2 110.3
H6A_2 C6_2 H6B_2 108.6
O4_2 C7_2 C8_2 108.7(2)
O4_2 C7_2 H7A_2 110.0
C8_2 C7_2 H7A_2 110.0
O4_2 C7_2 H7B_2 110.0
C8_2 C7_2 H7B_2 110.0
H7A_2 C7_2 H7B_2 108.3
O5_2 C8_2 C7_2 107.7(2)
O5_2 C8_2 H8A_2 110.2
C7_2 C8_2 H8A_2 110.2
O5_2 C8_2 H8B_2 110.2
C7_2 C8_2 H8B_2 110.2
H8A_2 C8_2 H8B_2 108.5
O5_2 C9_2 C10_2 106.0(2)
O5_2 C9_2 H9A_2 110.5
C10_2 C9_2 H9A_2 110.5
O5_2 C9_2 H9B_2 110.5
C10_2 C9_2 H9B_2 110.5
H9A_2 C9_2 H9B_2 108.7
O1_2 C10_2 C9_2 107.4(2)
O1_2 C10_2 H10A_2 110.2
C9_2 C10_2 H10A_2 110.2
O1_2 C10_2 H10B_2 110.2
C9_2 C10_2 H10B_2 110.2
H10A_2 C10_2 H10B_2 108.5
O7_3 Fe3_3 O6_3 178.43(7)
O7_3 Fe3_3 O5_3 88.08(7)
O6_3 Fe3_3 O5_3 90.48(8)
O7_3 Fe3_3 O2_3 83.54(7)
O6_3 Fe3_3 O2_3 97.99(7)
O5_3 Fe3_3 O2_3 143.21(8)
O7_3 Fe3_3 O4_3 88.82(8)
O6_3 Fe3_3 O4_3 90.11(8)
O5_3 Fe3_3 O4_3 71.14(7)
O2_3 Fe3_3 O4_3 143.96(8)
O7_3 Fe3_3 O3_3 97.02(7)
O6_3 Fe3_3 O3_3 83.77(7)
O5_3 Fe3_3 O3_3 143.74(8)
O2_3 Fe3_3 O3_3 73.00(7)
O4_3 Fe3_3 O3_3 73.09(7)
O7_3 Fe3_3 O1_3 91.69(8)
O6_3 Fe3_3 O1_3 88.46(7)
O5_3 Fe3_3 O1_3 71.73(7)
O2_3 Fe3_3 O1_3 72.78(7)
O4_3 Fe3_3 O1_3 142.83(7)
O3_3 Fe3_3 O1_3 143.39(7)
C1_3 O1_3 C10_3 113.6(2)
C1_3 O1_3 Fe3_3 112.92(16)
C10_3 O1_3 Fe3_3 112.41(16)
C2_3 O2_3 C3_3 114.6(2)
C2_3 O2_3 Fe3_3 114.88(16)
C3_3 O2_3 Fe3_3 114.23(17)
C5_3 O3_3 C4_3 114.5(2)
C5_3 O3_3 Fe3_3 112.39(16)
C4_3 O3_3 Fe3_3 112.74(16)
C7_3 O4_3 C6_3 115.3(2)
C7_3 O4_3 Fe3_3 111.99(17)
C6_3 O4_3 Fe3_3 113.38(17)
C8_3 O5_3 C9_3 118.6(2)
C8_3 O5_3 Fe3_3 121.09(18)
C9_3 O5_3 Fe3_3 119.28(16)
Fe3_3 O6_3 H6W1_3 127.45(15)
Fe3_3 O6_3 H6W2_3 126.15(16)
H6W1_3 O6_3 H6W2_3 105.9(2)
Fe3_3 O7_3 H7W1_3 125.31(15)
Fe3_3 O7_3 H7W2_3 125.26(17)
H7W1_3 O7_3 H7W2_3 106.7(2)
O1_3 C1_3 C2_3 106.7(2)
O1_3 C1_3 H1A_3 110.4
C2_3 C1_3 H1A_3 110.4
O1_3 C1_3 H1B_3 110.4
C2_3 C1_3 H1B_3 110.4
H1A_3 C1_3 H1B_3 108.6
O2_3 C2_3 C1_3 106.1(2)
O2_3 C2_3 H2A_3 110.5
C1_3 C2_3 H2A_3 110.5
O2_3 C2_3 H2B_3 110.5
C1_3 C2_3 H2B_3 110.5
H2A_3 C2_3 H2B_3 108.7
O2_3 C3_3 C4_3 106.1(2)
O2_3 C3_3 H3A_3 110.5
C4_3 C3_3 H3A_3 110.5
O2_3 C3_3 H3B_3 110.5
C4_3 C3_3 H3B_3 110.5
H3A_3 C3_3 H3B_3 108.7
O3_3 C4_3 C3_3 106.2(2)
O3_3 C4_3 H4A_3 110.5
C3_3 C4_3 H4A_3 110.5
O3_3 C4_3 H4B_3 110.5
C3_3 C4_3 H4B_3 110.5
H4A_3 C4_3 H4B_3 108.7
O3_3 C5_3 C6_3 106.8(3)
O3_3 C5_3 H5A_3 110.4
C6_3 C5_3 H5A_3 110.4
O3_3 C5_3 H5B_3 110.4
C6_3 C5_3 H5B_3 110.4
H5A_3 C5_3 H5B_3 108.6
O4_3 C6_3 C5_3 107.3(3)
O4_3 C6_3 H6A_3 110.3
C5_3 C6_3 H6A_3 110.3
O4_3 C6_3 H6B_3 110.3
C5_3 C6_3 H6B_3 110.3
H6A_3 C6_3 H6B_3 108.5
O4_3 C7_3 C8_3 108.8(2)
O4_3 C7_3 H7A_3 109.9
C8_3 C7_3 H7A_3 109.9
O4_3 C7_3 H7B_3 109.9
C8_3 C7_3 H7B_3 109.9
H7A_3 C7_3 H7B_3 108.3
O5_3 C8_3 C7_3 107.3(2)
O5_3 C8_3 H8A_3 110.3
C7_3 C8_3 H8A_3 110.3
O5_3 C8_3 H8B_3 110.3
C7_3 C8_3 H8B_3 110.3
H8A_3 C8_3 H8B_3 108.5
O5_3 C9_3 C10_3 106.2(2)
O5_3 C9_3 H9A_3 110.5
C10_3 C9_3 H9A_3 110.5
O5_3 C9_3 H9B_3 110.5
C10_3 C9_3 H9B_3 110.5
H9A_3 C9_3 H9B_3 108.7
O1_3 C10_3 C9_3 106.3(2)
O1_3 C10_3 H10A_3 110.5
C9_3 C10_3 H10A_3 110.5
O1_3 C10_3 H10B_3 110.5
C9_3 C10_3 H10B_3 110.5
H10A_3 C10_3 H10B_3 108.7
O10_4 N1_4 O8_4 122.7(3)
O10_4 N1_4 O9_4 119.6(3)
O8_4 N1_4 O9_4 117.7(3)
O10_5 N2_5 O8_5 122.8(3)
O10_5 N2_5 O9_5 119.6(3)
O8_5 N2_5 O9_5 117.6(3)
O8_6 N3_6 O10_6 122.5(3)
O8_6 N3_6 O9_6 118.0(3)
O10_6 N3_6 O9_6 119.4(3)
O8_7 N4_7 O10_7 123.3(3)
O8_7 N4_7 O9_7 117.9(3)
O10_7 N4_7 O9_7 118.7(3)
O10_8 N5_8 O8_8 122.0(3)
O10_8 N5_8 O9_8 119.4(3)
O8_8 N5_8 O9_8 118.5(3)
O10_9 N6_9 O8_9 122.7(3)
O10_9 N6_9 O9_9 120.1(3)
O8_9 N6_9 O9_9 117.1(3)

loop_
_geom_bond_atom_site_label_1
_geom_bond_atom_site_label_2
_geom_bond_distance
Fe1_1 O7_1 2.0682(18)
Fe1_1 O6_1 2.0724(18)
Fe1_1 O5_1 2.1809(17)
Fe1_1 O2_1 2.2128(18)
Fe1_1 O4_1 2.2217(19)
Fe1_1 O1_1 2.2370(17)
Fe1_1 O3_1 2.2394(18)
O1_1 C10_1 1.436(3)
O1_1 C1_1 1.445(3)
O2_1 C3_1 1.435(3)
O2_1 C2_1 1.438(3)
O3_1 C5_1 1.437(3)
O3_1 C4_1 1.438(3)
O4_1 C7_1 1.417(3)
O4_1 C6_1 1.431(3)
O5_1 C8_1 1.410(3)
O5_1 C9_1 1.414(3)
O6_1 H6W1_1 0.8216(17)
O6_1 H6W2_1 0.8088(17)
O7_1 H7W1_1 0.8137(18)
O7_1 H7W2_1 0.8203(18)
C1_1 C2_1 1.496(3)
C1_1 H1A_1 0.9700
C1_1 H1B_1 0.9700
C2_1 H2A_1 0.9700
C2_1 H2B_1 0.9700
C3_1 C4_1 1.495(4)
C3_1 H3A_1 0.9700
C3_1 H3B_1 0.9700
C4_1 H4A_1 0.9700
C4_1 H4B_1 0.9700
C5_1 C6_1 1.501(4)
C5_1 H5A_1 0.9700
C5_1 H5B_1 0.9700
C6_1 H6A_1 0.9700
C6_1 H6B_1 0.9700
C7_1 C8_1 1.471(4)
C7_1 H7A_1 0.9700
C7_1 H7B_1 0.9700
C8_1 H8A_1 0.9700
C8_1 H8B_1 0.9700
C9_1 C10_1 1.503(4)
C9_1 H9A_1 0.9700
C9_1 H9B_1 0.9700
C10_1 H10A_1 0.9700
C10_1 H10B_1 0.9700
Fe2_2 O7_2 2.0700(18)
Fe2_2 O6_2 2.0755(19)
Fe2_2 O5_2 2.1772(18)
Fe2_2 O4_2 2.2305(19)
Fe2_2 O2_2 2.2318(18)
Fe2_2 O1_2 2.2327(18)
Fe2_2 O3_2 2.2374(19)
O1_2 C1_2 1.428(3)
O1_2 C10_2 1.430(3)
O2_2 C2_2 1.423(3)
O2_2 C3_2 1.433(3)
O3_2 C4_2 1.423(3)
O3_2 C5_2 1.430(3)
O4_2 C7_2 1.423(3)
O4_2 C6_2 1.427(3)
O5_2 C9_2 1.406(3)
O5_2 C8_2 1.415(3)
O6_2 H6W1_2 0.8100(18)
O6_2 H6W2_2 0.8091(17)
O7_2 H7W1_2 0.8206(17)
O7_2 H7W2_2 0.8141(17)
C1_2 C2_2 1.500(3)
C1_2 H1A_2 0.9700
C1_2 H1B_2 0.9700
C2_2 H2A_2 0.9700
C2_2 H2B_2 0.9700
C3_2 C4_2 1.500(4)
C3_2 H3A_2 0.9700
C3_2 H3B_2 0.9700
C4_2 H4A_2 0.9700
C4_2 H4B_2 0.9700
C5_2 C6_2 1.486(4)
C5_2 H5A_2 0.9700
C5_2 H5B_2 0.9700
C6_2 H6A_2 0.9700
C6_2 H6B_2 0.9700
C7_2 C8_2 1.480(4)
C7_2 H7A_2 0.9700
C7_2 H7B_2 0.9700
C8_2 H8A_2 0.9700
C8_2 H8B_2 0.9700
C9_2 C10_2 1.494(4)
C9_2 H9A_2 0.9700
C9_2 H9B_2 0.9700
C10_2 H10A_2 0.9700
C10_2 H10B_2 0.9700
Fe3_3 O7_3 2.0691(19)
Fe3_3 O6_3 2.0699(18)
Fe3_3 O5_3 2.1751(18)
Fe3_3 O2_3 2.2105(18)
Fe3_3 O4_3 2.2329(19)
Fe3_3 O3_3 2.2352(18)
Fe3_3 O1_3 2.2447(18)
O1_3 C1_3 1.431(3)
O1_3 C10_3 1.431(3)
O2_3 C2_3 1.423(3)
O2_3 C3_3 1.427(3)
O3_3 C5_3 1.425(3)
O3_3 C4_3 1.426(3)
O4_3 C7_3 1.424(3)
O4_3 C6_3 1.424(3)
O5_3 C8_3 1.409(3)
O5_3 C9_3 1.412(3)
O6_3 H6W1_3 0.8169(18)
O6_3 H6W2_3 0.8110(17)
O7_3 H7W1_3 0.8150(18)
O7_3 H7W2_3 0.8097(17)
C1_3 C2_3 1.503(4)
C1_3 H1A_3 0.9700
C1_3 H1B_3 0.9700
C2_3 H2A_3 0.9700
C2_3 H2B_3 0.9700
C3_3 C4_3 1.504(4)
C3_3 H3A_3 0.9700
C3_3 H3B_3 0.9700
C4_3 H4A_3 0.9700
C4_3 H4B_3 0.9700
C5_3 C6_3 1.485(4)
C5_3 H5A_3 0.9700
C5_3 H5B_3 0.9700
C6_3 H6A_3 0.9700
C6_3 H6B_3 0.9700
C7_3 C8_3 1.482(4)
C7_3 H7A_3 0.9700
C7_3 H7B_3 0.9700
C8_3 H8A_3 0.9700
C8_3 H8B_3 0.9700
C9_3 C10_3 1.506(4)
C9_3 H9A_3 0.9700
C9_3 H9B_3 0.9700
C10_3 H10A_3 0.9700
C10_3 H10B_3 0.9700
N1_4 O10_4 1.219(3)
N1_4 O8_4 1.240(3)
N1_4 O9_4 1.251(3)
N2_5 O10_5 1.223(3)
N2_5 O8_5 1.235(3)
N2_5 O9_5 1.245(3)
N3_6 O8_6 1.225(3)
N3_6 O10_6 1.226(3)
N3_6 O9_6 1.251(3)
N4_7 O8_7 1.224(3)
N4_7 O10_7 1.227(3)
N4_7 O9_7 1.255(3)
N5_8 O10_8 1.229(3)
N5_8 O8_8 1.245(3)
N5_8 O9_8 1.247(3)
N6_9 O10_9 1.222(3)
N6_9 O8_9 1.238(3)
N6_9 O9_9 1.252(3)

loop_
_geom_torsion_atom_site_label_1
_geom_torsion_atom_site_label_2
_geom_torsion_atom_site_label_3
_geom_torsion_atom_site_label_4
_geom_torsion
O7_1 Fe1_1 O1_1 C10_1 -62.86(17)
O6_1 Fe1_1 O1_1 C10_1 115.61(17)
O5_1 Fe1_1 O1_1 C10_1 26.11(17)
O2_1 Fe1_1 O1_1 C10_1 -145.49(18)
O4_1 Fe1_1 O1_1 C10_1 24.9(2)
O3_1 Fe1_1 O1_1 C10_1 -164.59(16)
O7_1 Fe1_1 O1_1 C1_1 66.30(17)
O6_1 Fe1_1 O1_1 C1_1 -115.23(17)
O5_1 Fe1_1 O1_1 C1_1 155.28(18)
O2_1 Fe1_1 O1_1 C1_1 -16.33(16)
O4_1 Fe1_1 O1_1 C1_1 154.10(17)
O3_1 Fe1_1 O1_1 C1_1 -35.4(2)
O7_1 Fe1_1 O2_1 C3_1 117.19(18)
O6_1 Fe1_1 O2_1 C3_1 -64.32(18)
O5_1 Fe1_1 O2_1 C3_1 -164.13(16)
O4_1 Fe1_1 O2_1 C3_1 39.4(2)
O1_1 Fe1_1 O2_1 C3_1 -150.68(18)
O3_1 Fe1_1 O2_1 C3_1 17.83(16)
O7_1 Fe1_1 O2_1 C2_1 -108.47(18)
O6_1 Fe1_1 O2_1 C2_1 70.02(18)
O5_1 Fe1_1 O2_1 C2_1 -29.8(2)
O4_1 Fe1_1 O2_1 C2_1 173.78(16)
O1_1 Fe1_1 O2_1 C2_1 -16.33(17)
O3_1 Fe1_1 O2_1 C2_1 152.17(19)
O7_1 Fe1_1 O3_1 C5_1 64.62(19)
O6_1 Fe1_1 O3_1 C5_1 -114.75(19)
O5_1 Fe1_1 O3_1 C5_1 -33.0(2)
O2_1 Fe1_1 O3_1 C5_1 145.09(19)
O4_1 Fe1_1 O3_1 C5_1 -21.93(18)
O1_1 Fe1_1 O3_1 C5_1 164.19(17)
O7_1 Fe1_1 O3_1 C4_1 -64.94(17)
O6_1 Fe1_1 O3_1 C4_1 115.69(17)
O5_1 Fe1_1 O3_1 C4_1 -162.52(16)
O2_1 Fe1_1 O3_1 C4_1 15.53(16)
O4_1 Fe1_1 O3_1 C4_1 -151.49(18)
O1_1 Fe1_1 O3_1 C4_1 34.6(2)
O7_1 Fe1_1 O4_1 C7_1 115.9(2)
O6_1 Fe1_1 O4_1 C7_1 -62.27(19)
O5_1 Fe1_1 O4_1 C7_1 26.41(19)
O2_1 Fe1_1 O4_1 C7_1 -168.19(17)
O1_1 Fe1_1 O4_1 C7_1 27.6(2)
O3_1 Fe1_1 O4_1 C7_1 -146.6(2)
O7_1 Fe1_1 O4_1 C6_1 -108.0(2)
O6_1 Fe1_1 O4_1 C6_1 73.9(2)
O5_1 Fe1_1 O4_1 C6_1 162.6(2)
O2_1 Fe1_1 O4_1 C6_1 -32.0(3)
O1_1 Fe1_1 O4_1 C6_1 163.79(18)
O3_1 Fe1_1 O4_1 C6_1 -10.4(2)
O7_1 Fe1_1 O5_1 C8_1 -91.4(2)
O6_1 Fe1_1 O5_1 C8_1 89.1(2)
O2_1 Fe1_1 O5_1 C8_1 -168.13(18)
O4_1 Fe1_1 O5_1 C8_1 -2.5(2)
O1_1 Fe1_1 O5_1 C8_1 178.3(2)
O3_1 Fe1_1 O5_1 C8_1 8.7(3)
O7_1 Fe1_1 O5_1 C9_1 94.82(19)
O6_1 Fe1_1 O5_1 C9_1 -84.64(19)
O2_1 Fe1_1 O5_1 C9_1 18.1(2)
O4_1 Fe1_1 O5_1 C9_1 -176.3(2)
O1_1 Fe1_1 O5_1 C9_1 4.51(18)
O3_1 Fe1_1 O5_1 C9_1 -165.05(17)
C10_1 O1_1 C1_1 C2_1 173.3(2)
Fe1_1 O1_1 C1_1 C2_1 44.4(3)
C3_1 O2_1 C2_1 C1_1 178.2(2)
Fe1_1 O2_1 C2_1 C1_1 44.5(3)
O1_1 C1_1 C2_1 O2_1 -56.8(3)
C2_1 O2_1 C3_1 C4_1 179.6(2)
Fe1_1 O2_1 C3_1 C4_1 -46.4(2)
C5_1 O3_1 C4_1 C3_1 -172.4(2)
Fe1_1 O3_1 C4_1 C3_1 -44.3(2)
O2_1 C3_1 C4_1 O3_1 58.3(3)
C4_1 O3_1 C5_1 C6_1 177.9(2)
Fe1_1 O3_1 C5_1 C6_1 49.1(3)
C7_1 O4_1 C6_1 C5_1 174.6(3)
Fe1_1 O4_1 C6_1 C5_1 39.2(3)
O3_1 C5_1 C6_1 O4_1 -57.2(3)
C6_1 O4_1 C7_1 C8_1 178.7(3)
Fe1_1 O4_1 C7_1 C8_1 -45.8(3)
C9_1 O5_1 C8_1 C7_1 153.9(3)
Fe1_1 O5_1 C8_1 C7_1 -19.9(3)
O4_1 C7_1 C8_1 O5_1 40.8(4)
C8_1 O5_1 C9_1 C10_1 154.2(2)
Fe1_1 O5_1 C9_1 C10_1 -31.8(3)
C1_1 O1_1 C10_1 C9_1 -179.4(2)
Fe1_1 O1_1 C10_1 C9_1 -50.3(2)
O5_1 C9_1 C10_1 O1_1 51.3(3)
O7_2 Fe2_2 O1_2 C1_2 -65.69(18)
O6_2 Fe2_2 O1_2 C1_2 116.18(18)
O5_2 Fe2_2 O1_2 C1_2 -154.14(19)
O4_2 Fe2_2 O1_2 C1_2 -154.86(17)
O2_2 Fe2_2 O1_2 C1_2 16.19(17)
O3_2 Fe2_2 O1_2 C1_2 36.4(2)
O7_2 Fe2_2 O1_2 C10_2 64.70(18)
O6_2 Fe2_2 O1_2 C10_2 -113.43(18)
O5_2 Fe2_2 O1_2 C10_2 -23.75(18)
O4_2 Fe2_2 O1_2 C10_2 -24.5(2)
O2_2 Fe2_2 O1_2 C10_2 146.58(19)
O3_2 Fe2_2 O1_2 C10_2 166.76(17)
O7_2 Fe2_2 O2_2 C2_2 109.11(19)
O6_2 Fe2_2 O2_2 C2_2 -69.85(19)
O5_2 Fe2_2 O2_2 C2_2 31.5(2)
O4_2 Fe2_2 O2_2 C2_2 -173.10(17)
O1_2 Fe2_2 O2_2 C2_2 16.08(18)
O3_2 Fe2_2 O2_2 C2_2 -151.50(19)
O7_2 Fe2_2 O2_2 C3_2 -116.34(18)
O6_2 Fe2_2 O2_2 C3_2 64.70(18)
O5_2 Fe2_2 O2_2 C3_2 166.09(17)
O4_2 Fe2_2 O2_2 C3_2 -38.6(2)
O1_2 Fe2_2 O2_2 C3_2 150.63(19)
O3_2 Fe2_2 O2_2 C3_2 -16.95(17)
O7_2 Fe2_2 O3_2 C4_2 64.13(18)
O6_2 Fe2_2 O3_2 C4_2 -117.09(18)
O5_2 Fe2_2 O3_2 C4_2 161.12(17)
O4_2 Fe2_2 O3_2 C4_2 151.09(18)
O2_2 Fe2_2 O3_2 C4_2 -15.79(17)
O1_2 Fe2_2 O3_2 C4_2 -36.0(2)
O7_2 Fe2_2 O3_2 C5_2 -66.41(19)
O6_2 Fe2_2 O3_2 C5_2 112.37(19)
O5_2 Fe2_2 O3_2 C5_2 30.6(2)
O4_2 Fe2_2 O3_2 C5_2 20.55(18)
O2_2 Fe2_2 O3_2 C5_2 -146.33(19)
O1_2 Fe2_2 O3_2 C5_2 -166.53(17)
O7_2 Fe2_2 O4_2 C7_2 -117.19(19)
O6_2 Fe2_2 O4_2 C7_2 61.02(19)
O5_2 Fe2_2 O4_2 C7_2 -28.18(18)
O2_2 Fe2_2 O4_2 C7_2 167.10(17)
O1_2 Fe2_2 O4_2 C7_2 -27.5(2)
O3_2 Fe2_2 O4_2 C7_2 145.60(19)
O7_2 Fe2_2 O4_2 C6_2 108.99(19)
O6_2 Fe2_2 O4_2 C6_2 -72.8(2)
O5_2 Fe2_2 O4_2 C6_2 -162.0(2)
O2_2 Fe2_2 O4_2 C6_2 33.3(2)
O1_2 Fe2_2 O4_2 C6_2 -161.27(18)
O3_2 Fe2_2 O4_2 C6_2 11.78(18)
O7_2 Fe2_2 O5_2 C9_2 -97.0(2)
O6_2 Fe2_2 O5_2 C9_2 83.1(2)
O4_2 Fe2_2 O5_2 C9_2 173.6(2)
O2_2 Fe2_2 O5_2 C9_2 -21.5(3)
O1_2 Fe2_2 O5_2 C9_2 -5.92(19)
O3_2 Fe2_2 O5_2 C9_2 163.45(17)
O7_2 Fe2_2 O5_2 C8_2 93.1(2)
O6_2 Fe2_2 O5_2 C8_2 -86.8(2)
O4_2 Fe2_2 O5_2 C8_2 3.8(2)
O2_2 Fe2_2 O5_2 C8_2 168.64(18)
O1_2 Fe2_2 O5_2 C8_2 -175.8(2)
O3_2 Fe2_2 O5_2 C8_2 -6.4(3)
C10_2 O1_2 C1_2 C2_2 -173.4(2)
Fe2_2 O1_2 C1_2 C2_2 -43.8(3)
C3_2 O2_2 C2_2 C1_2 -177.4(2)
Fe2_2 O2_2 C2_2 C1_2 -43.4(3)
O1_2 C1_2 C2_2 O2_2 56.1(3)
C2_2 O2_2 C3_2 C4_2 178.6(2)
Fe2_2 O2_2 C3_2 C4_2 44.5(3)
C5_2 O3_2 C4_2 C3_2 172.8(2)
Fe2_2 O3_2 C4_2 C3_2 44.0(3)
O2_2 C3_2 C4_2 O3_2 -56.8(3)
C4_2 O3_2 C5_2 C6_2 -178.5(2)
Fe2_2 O3_2 C5_2 C6_2 -48.4(3)
C7_2 O4_2 C6_2 C5_2 -172.9(3)
Fe2_2 O4_2 C6_2 C5_2 -40.6(3)
O3_2 C5_2 C6_2 O4_2 58.1(3)
C6_2 O4_2 C7_2 C8_2 -179.4(3)
Fe2_2 O4_2 C7_2 C8_2 48.0(3)
C9_2 O5_2 C8_2 C7_2 -150.4(3)
Fe2_2 O5_2 C8_2 C7_2 19.6(3)
O4_2 C7_2 C8_2 O5_2 -42.5(3)
C8_2 O5_2 C9_2 C10_2 -157.8(2)
Fe2_2 O5_2 C9_2 C10_2 32.1(3)
C1_2 O1_2 C10_2 C9_2 178.2(2)
Fe2_2 O1_2 C10_2 C9_2 48.1(3)
O5_2 C9_2 C10_2 O1_2 -50.3(3)
O7_3 Fe3_3 O1_3 C1_3 -66.26(19)
O6_3 Fe3_3 O1_3 C1_3 115.30(19)
O5_3 Fe3_3 O1_3 C1_3 -153.68(19)
O2_3 Fe3_3 O1_3 C1_3 16.44(18)
O4_3 Fe3_3 O1_3 C1_3 -156.54(18)
O3_3 Fe3_3 O1_3 C1_3 37.9(2)
O7_3 Fe3_3 O1_3 C10_3 63.87(18)
O6_3 Fe3_3 O1_3 C10_3 -114.57(18)
O5_3 Fe3_3 O1_3 C10_3 -23.55(17)
O2_3 Fe3_3 O1_3 C10_3 146.58(19)
O4_3 Fe3_3 O1_3 C10_3 -26.4(2)
O3_3 Fe3_3 O1_3 C10_3 168.04(16)
O7_3 Fe3_3 O2_3 C2_3 109.9(2)
O6_3 Fe3_3 O2_3 C2_3 -69.8(2)
O5_3 Fe3_3 O2_3 C2_3 31.9(2)
O4_3 Fe3_3 O2_3 C2_3 -171.12(18)
O3_3 Fe3_3 O2_3 C2_3 -150.7(2)
O1_3 Fe3_3 O2_3 C2_3 16.09(19)
O7_3 Fe3_3 O2_3 C3_3 -114.69(19)
O6_3 Fe3_3 O2_3 C3_3 65.64(19)
O5_3 Fe3_3 O2_3 C3_3 167.28(17)
O4_3 Fe3_3 O2_3 C3_3 -35.7(2)
O3_3 Fe3_3 O2_3 C3_3 -15.30(17)
O1_3 Fe3_3 O2_3 C3_3 151.51(19)
O7_3 Fe3_3 O3_3 C5_3 -68.1(2)
O6_3 Fe3_3 O3_3 C5_3 110.5(2)
O5_3 Fe3_3 O3_3 C5_3 28.3(3)
O2_3 Fe3_3 O3_3 C5_3 -149.1(2)
O4_3 Fe3_3 O3_3 C5_3 18.52(19)
O1_3 Fe3_3 O3_3 C5_3 -170.54(18)
O7_3 Fe3_3 O3_3 C4_3 63.17(18)
O6_3 Fe3_3 O3_3 C4_3 -118.20(17)
O5_3 Fe3_3 O3_3 C4_3 159.53(16)
O2_3 Fe3_3 O3_3 C4_3 -17.85(17)
O4_3 Fe3_3 O3_3 C4_3 149.78(18)
O1_3 Fe3_3 O3_3 C4_3 -39.3(2)
O7_3 Fe3_3 O4_3 C7_3 -116.13(19)
O6_3 Fe3_3 O4_3 C7_3 62.71(19)
O5_3 Fe3_3 O4_3 C7_3 -27.75(18)
O2_3 Fe3_3 O4_3 C7_3 166.55(16)
O3_3 Fe3_3 O4_3 C7_3 146.2(2)
O1_3 Fe3_3 O4_3 C7_3 -24.9(2)
O7_3 Fe3_3 O4_3 C6_3 111.3(2)
O6_3 Fe3_3 O4_3 C6_3 -69.9(2)
O5_3 Fe3_3 O4_3 C6_3 -160.3(2)
O2_3 Fe3_3 O4_3 C6_3 34.0(3)
O3_3 Fe3_3 O4_3 C6_3 13.6(2)
O1_3 Fe3_3 O4_3 C6_3 -157.45(19)
O7_3 Fe3_3 O5_3 C8_3 92.1(2)
O6_3 Fe3_3 O5_3 C8_3 -87.2(2)
O2_3 Fe3_3 O5_3 C8_3 168.67(19)
O4_3 Fe3_3 O5_3 C8_3 2.7(2)
O3_3 Fe3_3 O5_3 C8_3 -7.2(3)
O1_3 Fe3_3 O5_3 C8_3 -175.5(2)
O7_3 Fe3_3 O5_3 C9_3 -99.6(2)
O6_3 Fe3_3 O5_3 C9_3 81.0(2)
O2_3 Fe3_3 O5_3 C9_3 -23.1(3)
O4_3 Fe3_3 O5_3 C9_3 171.0(2)
O3_3 Fe3_3 O5_3 C9_3 161.12(17)
O1_3 Fe3_3 O5_3 C9_3 -7.19(19)
C10_3 O1_3 C1_3 C2_3 -173.5(2)
Fe3_3 O1_3 C1_3 C2_3 -43.9(3)
C3_3 O2_3 C2_3 C1_3 -178.9(2)
Fe3_3 O2_3 C2_3 C1_3 -43.6(3)
O1_3 C1_3 C2_3 O2_3 56.0(3)
C2_3 O2_3 C3_3 C4_3 179.1(3)
Fe3_3 O2_3 C3_3 C4_3 43.5(3)
C5_3 O3_3 C4_3 C3_3 175.9(2)
Fe3_3 O3_3 C4_3 C3_3 45.7(2)
O2_3 C3_3 C4_3 O3_3 -57.3(3)
C4_3 O3_3 C5_3 C6_3 -176.4(2)
Fe3_3 O3_3 C5_3 C6_3 -46.1(3)
C7_3 O4_3 C6_3 C5_3 -172.8(3)
Fe3_3 O4_3 C6_3 C5_3 -41.9(3)
O3_3 C5_3 C6_3 O4_3 57.1(3)
C6_3 O4_3 C7_3 C8_3 179.9(3)
Fe3_3 O4_3 C7_3 C8_3 48.3(3)
C9_3 O5_3 C8_3 C7_3 -147.3(3)
Fe3_3 O5_3 C8_3 C7_3 21.0(3)
O4_3 C7_3 C8_3 O5_3 -43.7(4)
C8_3 O5_3 C9_3 C10_3 -157.4(2)
Fe3_3 O5_3 C9_3 C10_3 34.0(3)
C1_3 O1_3 C10_3 C9_3 177.9(2)
Fe3_3 O1_3 C10_3 C9_3 48.1(3)
O5_3 C9_3 C10_3 O1_3 -51.5(3)
